data_4322799
loop_
_publ_author_name
'Donald J. Darensbourg'
'Jennifer D. Draper'
'David L. Larkins'
'Brian J. Frost'
'Joseph H. Reibenspies'

_publ_section_title
;
 Organometallic Derivatives of Orotic Acid. CO-Labilizing Ability of the
 Amido Group in Chromium and Tungsten Carbonyl Complexes
;
_journal_name_full 'Inorganic Chemistry'
_journal_page_first 2538
_journal_page_last 2546
_journal_paper_doi 10.1021/ic980233f
_journal_volume 37
_journal_year 1998
_chemical_formula_sum 'C28 H46.5 Cr N5.5 O8'
_chemical_formula_weight 640.21
_chemical_name_systematic
;                                                                               
 ?                                                                              
;
_space_group_IT_number 15
_symmetry_cell_setting monoclinic
_symmetry_space_group_name_Hall '-C 2yc'
_symmetry_space_group_name_H-M 'C 1 2/c 1'
_atom_sites_solution_hydrogens geom
_atom_sites_solution_primary direct
_atom_sites_solution_secondary difmap
_audit_creation_method SHELXL-97
_cell_angle_alpha 90.00
_cell_angle_beta 91.99(3)
_cell_angle_gamma 90.00
_cell_formula_units_Z 8
_cell_length_a 16.552(3)
_cell_length_b 12.122(2)
_cell_length_c 34.929(7)
_cell_measurement_temperature 183(2)
_cell_volume 7004(2)
_computing_cell_refinement 'CTR (MSC, 1990)'
_computing_data_collection 'CTR (MSC, 1990)'
_computing_data_reduction 'PROCESS (MSC, 1990)'
_computing_molecular_graphics 'XP (SIEMENS, 1990)'
_computing_publication_material 'CIFTAB (Sheldrick, 1993)'
_computing_structure_refinement 'SHELXL-97 (Sheldrick, 1997)'
_computing_structure_solution 'SHELXS-97 (Sheldrick, 1990)'
_diffrn_ambient_temperature 183(2)
_diffrn_measured_fraction_theta_full 0.465
_diffrn_measured_fraction_theta_max 0.465
_diffrn_measurement_device 'Rigaku AFC5'
_diffrn_measurement_method \w-2\q
_diffrn_radiation_monochromator graphite
_diffrn_radiation_source 'rotating anode'
_diffrn_radiation_type CuK\a
_diffrn_radiation_wavelength 1.54178
_diffrn_reflns_av_R_equivalents 0.0499
_diffrn_reflns_av_sigmaI/netI 0.1958
_diffrn_reflns_limit_h_max 18
_diffrn_reflns_limit_h_min 0
_diffrn_reflns_limit_k_max 13
_diffrn_reflns_limit_k_min 0
_diffrn_reflns_limit_l_max 38
_diffrn_reflns_limit_l_min -39
_diffrn_reflns_number 5297
_diffrn_reflns_theta_full 60.00
_diffrn_reflns_theta_max 59.99
_diffrn_reflns_theta_min 4.52
_diffrn_standards_decay_% <1
_diffrn_standards_interval_count 150
_diffrn_standards_number 3
_exptl_absorpt_coefficient_mu 3.110
_exptl_absorpt_correction_T_max 0.7462
_exptl_absorpt_correction_T_min 0.4555
_exptl_absorpt_correction_type psi-scan
_exptl_crystal_density_diffrn 1.214
_exptl_crystal_density_method 'not measured'
_exptl_crystal_description needle
_exptl_crystal_F_000 2728
_exptl_crystal_size_max 0.30
_exptl_crystal_size_mid 0.10
_exptl_crystal_size_min 0.10
_refine_diff_density_max 0.273
_refine_diff_density_min -0.407
_refine_diff_density_rms 0.061
_refine_ls_extinction_method none
_refine_ls_goodness_of_fit_ref 1.115
_refine_ls_hydrogen_treatment riding
_refine_ls_matrix_type full
_refine_ls_number_parameters 478
_refine_ls_number_reflns 5103
_refine_ls_number_restraints 153
_refine_ls_restrained_S_all 1.136
_refine_ls_R_factor_all 0.2443
_refine_ls_R_factor_gt 0.0732
_refine_ls_shift/su_max 0.112
_refine_ls_shift/su_mean 0.006
_refine_ls_structure_factor_coef Fsqd
_refine_ls_weighting_details 'w=1/[\s^2^(Fo^2^)+(0.0100P)^2^+0.0000P] where P=(Fo^2^+2Fc^2^)/3'
_refine_ls_weighting_scheme calc
_refine_ls_wR_factor_gt 0.1375
_refine_ls_wR_factor_ref 0.1571
_reflns_number_gt 2057
_reflns_number_total 5103
_reflns_threshold_expression >2sigma(I)
_cod_data_source_file ic980233f_3.cif
_cod_data_source_block dd315
_cod_depositor_comments
;
The following automatic conversions were performed:

'_refine_ls_weighting_scheme' value 'calc
w=1/[\s^2^(Fo^2^)+(0.0100P)^2^+0.0000P] where P=(Fo^2^+2Fc^2^)/3' was
changed to 'calc'. New tag '_refine_ls_weighting_details' was
created. The value of the new tag was set to
'w=1/[\s^2^(Fo^2^)+(0.0100P)^2^+0.0000P] where P=(Fo^2^+2Fc^2^)/3'.

Automatic conversion script
Id: cif_fix_values 3143 2015-03-26 13:38:13Z robertas 
;
_cod_original_sg_symbol_H-M 'C 2/c '
_cod_original_formula_sum 'C28 H46.50 Cr N5.50 O8'
_cod_database_code 4322799

loop_
_symmetry_equiv_pos_as_xyz
'x, y, z'
'-x, y, -z+1/2'
'x+1/2, y+1/2, z'
'-x+1/2, y+1/2, -z+1/2'
'-x, -y, -z'
'x, -y, z-1/2'
'-x+1/2, -y+1/2, -z'
'x+1/2, -y+1/2, z-1/2'

loop_
_atom_site_label
_atom_site_type_symbol
_atom_site_fract_x
_atom_site_fract_y
_atom_site_fract_z
_atom_site_U_iso_or_equiv
_atom_site_adp_type
_atom_site_occupancy
_atom_site_calc_flag
_atom_site_refinement_flags
_atom_site_disorder_assembly
_atom_site_disorder_group
Cr1 Cr -0.21378(6) 0.47997(7) 0.09959(3) 0.0577(4) Uani 1 d . . .
O1 O -0.3633(3) 0.4715(5) 0.14543(15) 0.0994(19) Uani 1 d . . .
O2 O -0.2504(3) 0.2358(4) 0.09551(15) 0.0906(17) Uani 1 d . . .
O3 O -0.2451(3) 0.7254(4) 0.10817(17) 0.110(2) Uani 1 d . . .
O4 O -0.3212(2) 0.5010(3) 0.02964(12) 0.0682(12) Uani 1 d . . .
O5 O -0.1081(2) 0.4829(3) 0.06873(11) 0.0612(12) Uani 1 d . . .
O6 O 0.0275(3) 0.4778(4) 0.07098(14) 0.0764(15) Uani 1 d . . .
O7 O 0.0769(3) 0.4559(4) 0.21633(14) 0.109(2) Uani 1 d . . .
O8 O -0.1952(3) 0.4566(4) 0.19679(14) 0.0832(16) Uani 1 d . . .
N1 N -0.1205(3) 0.4674(4) 0.14249(17) 0.0621(16) Uani 1 d . . .
N2 N -0.0582(4) 0.4563(4) 0.20446(16) 0.0764(18) Uani 1 d . . .
H2A H -0.0640 0.4515 0.2294 0.092 Uiso 1 calc R . .
C1 C -0.3039(5) 0.4751(6) 0.1281(2) 0.075(2) Uani 1 d . . .
C2 C -0.2291(4) 0.3285(5) 0.09725(19) 0.0594(19) Uani 1 d . . .
C3 C -0.2244(5) 0.6330(5) 0.1047(2) 0.082(3) Uani 1 d . . .
C4 C -0.2777(3) 0.4925(5) 0.05789(18) 0.0607(19) Uani 1 d . . .
C5 C -0.0386(5) 0.4776(5) 0.0862(2) 0.065(2) Uani 1 d . . .
C6 C -0.0456(5) 0.4696(5) 0.1300(2) 0.067(2) Uani 1 d . . .
C7 C 0.0267(4) 0.4659(5) 0.1512(2) 0.077(2) Uani 1 d . . .
H7A H 0.0776 0.4675 0.1395 0.093 Uiso 1 calc R . .
C8 C 0.0199(5) 0.4597(6) 0.1923(3) 0.090(3) Uani 1 d . . .
C9 C -0.1297(5) 0.4597(6) 0.1819(2) 0.072(2) Uani 1 d . . .
N3 N 0.0011(3) 0.7569(4) 0.01064(17) 0.0614(17) Uani 1 d D . .
C10 C -0.0736(4) 0.6849(5) 0.0110(2) 0.081(2) Uani 1 d D . .
H10A H -0.0785 0.6443 -0.0136 0.097 Uiso 1 calc R . .
H10B H -0.0666 0.6297 0.0318 0.097 Uiso 1 calc R . .
C11 C -0.1496(4) 0.7458(6) 0.0166(3) 0.118(4) Uani 1 d D . .
H11A H -0.1949 0.6938 0.0165 0.177 Uiso 1 calc R . .
H11B H -0.1580 0.7993 -0.0042 0.177 Uiso 1 calc R . .
H11C H -0.1461 0.7848 0.0412 0.177 Uiso 1 calc R . .
C12 C -0.0058(5) 0.8429(5) -0.0209(3) 0.100(3) Uani 1 d D . .
H12A H 0.0432 0.8898 -0.0193 0.120 Uiso 1 calc R . .
H12B H -0.0527 0.8908 -0.0158 0.120 Uiso 1 calc R . .
C13 C -0.0158(5) 0.7987(6) -0.0624(3) 0.108(3) Uani 1 d D . .
H13A H -0.0199 0.8609 -0.0803 0.161 Uiso 1 calc R . .
H13B H -0.0649 0.7539 -0.0648 0.161 Uiso 1 calc R . .
H13C H 0.0312 0.7534 -0.0684 0.161 Uiso 1 calc R . .
C14 C 0.0683(4) 0.6757(5) 0.0035(2) 0.071(2) Uani 1 d D . .
H14A H 0.0549 0.6355 -0.0206 0.085 Uiso 1 calc R . .
H14B H 0.0701 0.6209 0.0245 0.085 Uiso 1 calc R . .
C15 C 0.1529(4) 0.7267(5) 0.0005(2) 0.083(3) Uani 1 d D . .
H15A H 0.1922 0.6684 -0.0044 0.125 Uiso 1 calc R . .
H15B H 0.1679 0.7645 0.0245 0.125 Uiso 1 calc R . .
H15C H 0.1524 0.7799 -0.0207 0.125 Uiso 1 calc R . .
C16 C 0.0145(4) 0.8212(5) 0.0474(2) 0.084(3) Uani 1 d D . .
H16A H -0.0292 0.8765 0.0491 0.100 Uiso 1 calc R . .
H16B H 0.0661 0.8620 0.0460 0.100 Uiso 1 calc R . .
C17 C 0.0171(4) 0.7529(6) 0.0843(2) 0.093(3) Uani 1 d D . .
H17A H 0.0253 0.8020 0.1064 0.139 Uiso 1 calc R . .
H17B H 0.0617 0.6999 0.0836 0.139 Uiso 1 calc R . .
H17C H -0.0341 0.7131 0.0865 0.139 Uiso 1 calc R . .
N4 N -0.1931(8) 0.1304(11) 0.2181(4) 0.124(3) Uani 0.50 d PDU A 1
C18 C -0.1627(11) 0.1769(14) 0.1797(4) 0.129(4) Uani 0.50 d PDU A 1
H18C H -0.1866 0.1358 0.1576 0.154 Uiso 0.50 calc PR A 1
H18D H -0.1763 0.2560 0.1769 0.154 Uiso 0.50 calc PR A 1
C19 C -0.0696(12) 0.160(2) 0.1829(7) 0.136(6) Uani 0.50 d PDU A 1
H19D H -0.0451 0.1871 0.1596 0.203 Uiso 0.50 calc PR A 1
H19E H -0.0577 0.0810 0.1860 0.203 Uiso 0.50 calc PR A 1
H19F H -0.0474 0.2003 0.2051 0.203 Uiso 0.50 calc PR A 1
C20 C -0.2805(9) 0.1169(13) 0.2165(6) 0.126(4) Uani 0.50 d PDU A 1
H20C H -0.2959 0.0843 0.2412 0.151 Uiso 0.50 calc PR A 1
H20D H -0.2935 0.0615 0.1964 0.151 Uiso 0.50 calc PR A 1
C21 C -0.3351(11) 0.2158(15) 0.2089(6) 0.142(5) Uani 0.50 d PDU A 1
H21D H -0.3915 0.1914 0.2070 0.212 Uiso 0.50 calc PR A 1
H21E H -0.3207 0.2510 0.1848 0.212 Uiso 0.50 calc PR A 1
H21F H -0.3282 0.2688 0.2299 0.212 Uiso 0.50 calc PR A 1
C22 C -0.1663(10) 0.2118(12) 0.2478(4) 0.119(3) Uani 0.50 d PDU A 1
H22C H -0.1884 0.2847 0.2402 0.142 Uiso 0.50 calc PR A 1
H22D H -0.1067 0.2172 0.2473 0.142 Uiso 0.50 calc PR A 1
C23 C -0.1893(14) 0.1900(14) 0.2895(4) 0.100(5) Uani 0.50 d PDU A 1
H23D H -0.1709 0.2517 0.3057 0.150 Uiso 0.50 calc PR A 1
H23E H -0.1634 0.1218 0.2986 0.150 Uiso 0.50 calc PR A 1
H23F H -0.2481 0.1826 0.2906 0.150 Uiso 0.50 calc PR A 1
C24 C -0.1509(10) 0.0187(12) 0.2249(5) 0.131(3) Uani 0.50 d PDU A 1
H24C H -0.1673 -0.0106 0.2499 0.157 Uiso 0.50 calc PR A 1
H24D H -0.0918 0.0314 0.2267 0.157 Uiso 0.50 calc PR A 1
C25 C -0.1689(11) -0.0719(13) 0.1934(5) 0.147(5) Uani 0.50 d PDU A 1
H25D H -0.1412 -0.1405 0.2007 0.221 Uiso 0.50 calc PR A 1
H25E H -0.1496 -0.0463 0.1687 0.221 Uiso 0.50 calc PR A 1
H25F H -0.2273 -0.0852 0.1911 0.221 Uiso 0.50 calc PR A 1
N4A N -0.3114(7) 0.2688(9) 0.2577(3) 0.091(2) Uani 0.50 d PDU B 2
C18A C -0.3504(8) 0.3561(11) 0.2332(4) 0.095(3) Uani 0.50 d PDU B 2
H18A H -0.3580 0.4229 0.2490 0.114 Uiso 0.50 calc PR B 2
H18B H -0.3136 0.3758 0.2125 0.114 Uiso 0.50 calc PR B 2
C19A C -0.4308(9) 0.3227(13) 0.2155(4) 0.120(5) Uani 0.50 d PDU B 2
H19A H -0.4537 0.3845 0.2006 0.180 Uiso 0.50 calc PR B 2
H19B H -0.4676 0.3026 0.2358 0.180 Uiso 0.50 calc PR B 2
H19C H -0.4234 0.2593 0.1986 0.180 Uiso 0.50 calc PR B 2
C20A C -0.2999(10) 0.1690(11) 0.2344(4) 0.098(3) Uani 0.50 d PDU B 2
H20A H -0.3534 0.1373 0.2270 0.118 Uiso 0.50 calc PR B 2
H20B H -0.2696 0.1133 0.2498 0.118 Uiso 0.50 calc PR B 2
C21A C -0.2529(11) 0.1954(13) 0.1975(4) 0.113(5) Uani 0.50 d PDU B 2
H21A H -0.2453 0.1274 0.1829 0.169 Uiso 0.50 calc PR B 2
H21B H -0.2000 0.2270 0.2048 0.169 Uiso 0.50 calc PR B 2
H21C H -0.2838 0.2485 0.1817 0.169 Uiso 0.50 calc PR B 2
C22A C -0.2339(8) 0.3124(10) 0.2728(4) 0.088(3) Uani 0.50 d PDU B 2
H22A H -0.2455 0.3816 0.2866 0.106 Uiso 0.50 calc PR B 2
H22B H -0.2014 0.3325 0.2506 0.106 Uiso 0.50 calc PR B 2
C23A C -0.1808(13) 0.2411(13) 0.2994(5) 0.101(5) Uani 0.50 d PDU B 2
H23A H -0.1313 0.2815 0.3066 0.152 Uiso 0.50 calc PR B 2
H23B H -0.1668 0.1727 0.2863 0.152 Uiso 0.50 calc PR B 2
H23C H -0.2102 0.2235 0.3225 0.152 Uiso 0.50 calc PR B 2
C24A C -0.3662(8) 0.2266(12) 0.2901(4) 0.098(3) Uani 0.50 d PDU B 2
H24A H -0.4168 0.1968 0.2782 0.117 Uiso 0.50 calc PR B 2
H24B H -0.3382 0.1652 0.3037 0.117 Uiso 0.50 calc PR B 2
C25A C -0.3876(11) 0.3129(14) 0.3188(5) 0.132(5) Uani 0.50 d PDU B 2
H25A H -0.4216 0.2800 0.3382 0.199 Uiso 0.50 calc PR B 2
H25B H -0.4172 0.3730 0.3058 0.199 Uiso 0.50 calc PR B 2
H25C H -0.3381 0.3421 0.3312 0.199 Uiso 0.50 calc PR B 2
N5 N -0.1284(4) 0.0007(6) 0.0861(2) 0.119(3) Uani 1 d D . .
C26 C -0.1947(5) -0.0079(6) 0.0779(2) 0.085(2) Uani 1 d D . .
C27 C -0.2791(4) -0.0216(6) 0.0677(3) 0.124(4) Uani 1 d D . .
H27A H -0.2904 -0.0997 0.0626 0.185 Uiso 1 calc R . .
H27B H -0.2927 0.0219 0.0448 0.185 Uiso 1 calc R . .
H27C H -0.3117 0.0036 0.0889 0.185 Uiso 1 calc R . .
N6 N -0.0305(17) 0.159(2) 0.1553(5) 0.170(11) Uani 0.50 d PD C 2
C28 C -0.0178(12) 0.1293(19) 0.1865(6) 0.20(2) Uani 0.50 d PD C 2
C29 C -0.0316(15) 0.103(2) 0.2253(5) 0.135(10) Uani 0.50 d PD . 2
H29A H 0.0199 0.0857 0.2386 0.202 Uiso 0.50 calc PR . 2
H29B H -0.0676 0.0388 0.2263 0.202 Uiso 0.50 calc PR . 2
H29C H -0.0568 0.1660 0.2377 0.202 Uiso 0.50 calc PR . 2

loop_
_atom_site_aniso_label
_atom_site_aniso_U_11
_atom_site_aniso_U_22
_atom_site_aniso_U_33
_atom_site_aniso_U_23
_atom_site_aniso_U_13
_atom_site_aniso_U_12
Cr1 0.0626(7) 0.0514(5) 0.0585(7) -0.0033(6) -0.0067(6) 0.0051(6)
O1 0.102(4) 0.128(4) 0.069(4) -0.024(4) 0.009(3) 0.041(4)
O2 0.115(4) 0.073(3) 0.085(4) -0.006(3) 0.013(3) -0.012(3)
O3 0.136(5) 0.060(3) 0.132(6) -0.003(3) -0.012(4) 0.012(3)
O4 0.064(3) 0.074(3) 0.067(3) 0.008(2) 0.008(3) 0.001(2)
O5 0.053(3) 0.065(2) 0.065(3) 0.002(2) -0.002(2) 0.003(2)
O6 0.069(3) 0.079(3) 0.081(4) 0.009(3) 0.000(3) -0.017(3)
O7 0.075(3) 0.166(5) 0.083(4) 0.038(3) -0.039(3) -0.037(3)
O8 0.083(4) 0.102(4) 0.064(4) -0.018(3) -0.008(3) 0.017(3)
N1 0.061(4) 0.057(3) 0.068(4) 0.008(3) 0.006(4) 0.000(3)
N2 0.081(4) 0.080(4) 0.067(4) 0.020(3) -0.012(4) -0.010(4)
C1 0.081(6) 0.081(5) 0.062(6) -0.020(5) 0.000(5) 0.026(5)
C2 0.063(5) 0.060(4) 0.056(5) 0.002(4) 0.012(4) -0.005(4)
C3 0.109(6) 0.054(4) 0.082(6) -0.002(4) -0.006(5) -0.005(5)
C4 0.052(4) 0.058(4) 0.072(5) 0.011(4) -0.005(4) 0.006(3)
C5 0.083(5) 0.048(3) 0.065(5) 0.011(4) -0.002(5) -0.018(5)
C6 0.084(5) 0.051(4) 0.065(5) 0.012(4) -0.014(5) -0.011(4)
C7 0.067(5) 0.089(5) 0.075(5) 0.037(4) -0.004(4) -0.016(4)
C8 0.080(6) 0.077(5) 0.110(7) 0.033(5) -0.021(6) -0.032(5)
C9 0.073(6) 0.069(5) 0.073(6) 0.005(4) -0.008(5) 0.000(5)
N3 0.041(3) 0.050(3) 0.095(5) 0.004(3) 0.024(3) 0.004(3)
C10 0.056(5) 0.069(4) 0.120(7) 0.017(4) 0.015(5) -0.018(4)
C11 0.046(5) 0.115(6) 0.194(11) 0.065(6) 0.032(6) -0.008(5)
C12 0.070(6) 0.061(5) 0.170(10) 0.030(6) 0.038(7) 0.000(4)
C13 0.103(7) 0.088(6) 0.132(9) 0.040(6) 0.017(7) -0.009(5)
C14 0.074(6) 0.053(4) 0.085(6) -0.007(4) 0.010(5) 0.012(4)
C15 0.045(5) 0.089(5) 0.117(7) -0.039(5) 0.027(5) 0.008(4)
C16 0.056(5) 0.063(4) 0.134(8) -0.016(5) 0.042(6) -0.007(4)
C17 0.088(6) 0.088(5) 0.105(8) -0.014(5) 0.035(6) -0.007(5)
N4 0.127(6) 0.135(6) 0.111(6) -0.006(5) 0.007(6) 0.005(6)
C18 0.130(7) 0.144(7) 0.112(7) -0.011(7) 0.008(7) 0.002(7)
C19 0.115(11) 0.170(11) 0.125(11) -0.033(11) 0.033(11) -0.005(11)
C20 0.124(7) 0.136(7) 0.119(7) -0.004(7) 0.009(7) 0.012(7)
C21 0.130(11) 0.150(11) 0.145(11) 0.005(10) 0.013(11) 0.024(10)
C22 0.126(7) 0.132(7) 0.098(7) -0.006(6) 0.004(7) 0.006(7)
C23 0.116(10) 0.111(10) 0.072(9) 0.004(9) -0.011(9) 0.020(9)
C24 0.135(7) 0.136(7) 0.120(7) -0.006(6) 0.004(7) 0.007(7)
C25 0.157(10) 0.151(10) 0.134(11) -0.003(9) -0.003(10) 0.011(10)
N4A 0.103(6) 0.091(5) 0.079(5) 0.048(4) 0.000(5) -0.014(4)
C18A 0.108(7) 0.101(6) 0.077(6) 0.056(5) 0.003(6) -0.017(6)
C19A 0.121(10) 0.153(9) 0.085(9) 0.076(8) -0.007(8) -0.012(9)
C20A 0.110(7) 0.096(6) 0.088(7) 0.044(5) -0.004(6) -0.010(6)
C21A 0.121(10) 0.107(9) 0.110(10) 0.025(8) 0.005(9) 0.000(9)
C22A 0.098(7) 0.088(6) 0.078(6) 0.041(5) 0.004(6) -0.013(5)
C23A 0.105(10) 0.107(10) 0.092(10) 0.032(8) 0.007(9) -0.016(9)
C24A 0.107(7) 0.102(6) 0.083(7) 0.054(5) -0.001(6) -0.009(6)
C25A 0.131(10) 0.151(10) 0.117(10) 0.069(9) 0.018(9) -0.005(9)
N5 0.083(5) 0.108(5) 0.167(8) -0.030(5) 0.017(5) 0.007(5)
C26 0.076(5) 0.081(5) 0.100(6) -0.013(5) 0.019(5) -0.001(5)
C27 0.052(5) 0.083(5) 0.235(11) 0.002(6) -0.001(6) 0.006(4)
N6 0.23(3) 0.183(18) 0.096(15) 0.057(14) -0.043(15) -0.084(18)
C28 0.042(13) 0.15(3) 0.41(6) -0.14(4) -0.07(3) 0.034(15)
C29 0.13(2) 0.145(16) 0.13(2) 0.012(17) -0.005(16) -0.039(14)

loop_
_atom_type_symbol
_atom_type_description
_atom_type_scat_dispersion_real
_atom_type_scat_dispersion_imag
_atom_type_scat_source
C C 0.0181 0.0091 'International Tables Vol C Tables 4.2.6.8 and 6.1.1.4'
H H 0.0000 0.0000 'International Tables Vol C Tables 4.2.6.8 and 6.1.1.4'
N N 0.0311 0.0180 'International Tables Vol C Tables 4.2.6.8 and 6.1.1.4'
O O 0.0492 0.0322 'International Tables Vol C Tables 4.2.6.8 and 6.1.1.4'
Cr Cr -0.1635 2.4439 'International Tables Vol C Tables 4.2.6.8 and 6.1.1.4'

loop_
_geom_angle_atom_site_label_1
_geom_angle_atom_site_label_2
_geom_angle_atom_site_label_3
_geom_angle
_geom_angle_site_symmetry_1
_geom_angle_site_symmetry_3
_geom_angle_publ_flag
C4 Cr1 C1 88.6(3) . . ?
C4 Cr1 C2 88.4(3) . . ?
C1 Cr1 C2 83.0(3) . . ?
C4 Cr1 C3 86.5(3) . . ?
C1 Cr1 C3 84.2(3) . . ?
C2 Cr1 C3 166.3(3) . . ?
C4 Cr1 O5 93.5(2) . . ?
C1 Cr1 O5 177.8(2) . . ?
C2 Cr1 O5 96.3(2) . . ?
C3 Cr1 O5 96.7(3) . . ?
C4 Cr1 N1 169.8(3) . . ?
C1 Cr1 N1 101.6(3) . . ?
C2 Cr1 N1 93.2(2) . . ?
C3 Cr1 N1 94.1(3) . . ?
O5 Cr1 N1 76.3(2) . . ?
C5 O5 Cr1 120.4(4) . . ?
C6 N1 C9 117.3(6) . . ?
C6 N1 Cr1 115.6(5) . . ?
C9 N1 Cr1 127.0(5) . . ?
C8 N2 C9 127.6(7) . . ?
O1 C1 Cr1 178.0(7) . . ?
O2 C2 Cr1 170.5(6) . . ?
O3 C3 Cr1 168.5(7) . . ?
O4 C4 Cr1 179.9(5) . . ?
O6 C5 O5 126.0(7) . . ?
O6 C5 C6 121.8(7) . . ?
O5 C5 C6 112.2(7) . . ?
N1 C6 C7 128.5(7) . . ?
N1 C6 C5 115.4(6) . . ?
C7 C6 C5 116.1(7) . . ?
C6 C7 C8 115.9(7) . . ?
O7 C8 N2 119.4(8) . . ?
O7 C8 C7 126.1(8) . . ?
N2 C8 C7 114.5(7) . . ?
O8 C9 N1 123.6(7) . . ?
O8 C9 N2 120.3(8) . . ?
N1 C9 N2 116.2(7) . . ?
C16 N3 C14 112.9(5) . . ?
C16 N3 C10 112.7(5) . . ?
C14 N3 C10 103.4(4) . . ?
C16 N3 C12 105.5(5) . . ?
C14 N3 C12 111.3(5) . . ?
C10 N3 C12 111.2(5) . . ?
C11 C10 N3 114.3(5) . . ?
N3 C12 C13 116.4(6) . . ?
N3 C14 C15 115.2(5) . . ?
N3 C16 C17 115.8(5) . . ?
C20 N4 C22 112.0(13) . . ?
C20 N4 C18 111.0(13) . . ?
C22 N4 C18 105.3(11) . . ?
C20 N4 C24 110.6(12) . . ?
C22 N4 C24 110.7(12) . . ?
C18 N4 C24 107.0(12) . . ?
C19 C18 N4 103.9(13) . . ?
N4 C20 C21 120.1(14) . . ?
N4 C22 C23 117.9(13) . . ?
N4 C24 C25 115.6(12) . . ?
C20A N4A C22A 111.5(11) . . ?
C20A N4A C18A 109.2(10) . . ?
C22A N4A C18A 107.8(9) . . ?
C20A N4A C24A 102.8(9) . . ?
C22A N4A C24A 112.3(10) . . ?
C18A N4A C24A 113.3(10) . . ?
C19A C18A N4A 113.8(10) . . ?
N4A C20A C21A 111.4(11) . . ?
N4A C22A C23A 119.6(11) . . ?
C25A C24A N4A 114.4(12) . . ?
N5 C26 C27 178.6(9) . . ?
N6 C28 C29 160(3) . . ?
C28 C29 C29 137(2) . 2 ?

loop_
_geom_bond_atom_site_label_1
_geom_bond_atom_site_label_2
_geom_bond_distance
_geom_bond_site_symmetry_2
_geom_bond_publ_flag
Cr1 C4 1.777(6) . ?
Cr1 C1 1.822(8) . ?
Cr1 C2 1.855(6) . ?
Cr1 C3 1.873(7) . ?
Cr1 O5 2.086(4) . ?
Cr1 N1 2.119(5) . ?
O1 C1 1.174(8) . ?
O2 C2 1.179(6) . ?
O3 C3 1.178(6) . ?
O4 C4 1.205(6) . ?
O5 C5 1.286(7) . ?
O6 C5 1.232(7) . ?
O7 C8 1.243(7) . ?
O8 C9 1.221(8) . ?
N1 C6 1.330(8) . ?
N1 C9 1.391(9) . ?
N2 C8 1.375(8) . ?
N2 C9 1.399(8) . ?
C5 C6 1.542(9) . ?
C6 C7 1.385(8) . ?
C7 C8 1.444(10) . ?
N3 C16 1.512(8) . ?
N3 C14 1.513(7) . ?
N3 C10 1.515(7) . ?
N3 C12 1.518(8) . ?
C10 C11 1.476(8) . ?
C12 C13 1.549(9) . ?
C14 C15 1.538(7) . ?
C16 C17 1.530(8) . ?
N4 C20 1.454(14) . ?
N4 C22 1.488(13) . ?
N4 C18 1.555(14) . ?
N4 C24 1.538(14) . ?
C18 C19 1.554(16) . ?
C20 C21 1.520(14) . ?
C22 C23 1.539(16) . ?
C24 C25 1.576(14) . ?
N4A C20A 1.473(13) . ?
N4A C22A 1.468(12) . ?
N4A C18A 1.493(11) . ?
N4A C24A 1.561(13) . ?
C18A C19A 1.502(13) . ?
C20A C21A 1.561(14) . ?
C22A C23A 1.526(14) . ?
C24A C25A 1.502(15) . ?
N5 C26 1.129(7) . ?
C26 C27 1.439(9) . ?
N6 C28 1.157(18) . ?
C28 C29 1.419(19) . ?
C29 C29 1.99(4) 2 ?
